data_2234419
loop_
_publ_author_name
'Xu, Jia-Ying'
'Cheng, Wei-Hua'

_publ_section_title
;
 2-Cyano-2-methylpropanamide
;
_journal_coeditor_code SU2395
_journal_issue 4
_journal_name_full 'Acta Crystallographica Section E'
_journal_page_first o1250
_journal_paper_doi 10.1107/S1600536812013360
_journal_volume 68
_journal_year 2012
_chemical_formula_iupac 'C5 H8 N2 O'
_chemical_formula_moiety 'C5 H8 N2 O'
_chemical_formula_sum 'C5 H8 N2 O'
_chemical_formula_weight 112.13
_chemical_name_systematic
;
2-Cyano-2-methylpropanamide
;
_space_group_IT_number 2
_symmetry_cell_setting triclinic
_symmetry_space_group_name_Hall '-P 1'
_symmetry_space_group_name_H-M 'P -1'
_atom_sites_solution_hydrogens geom
_atom_sites_solution_primary direct
_atom_sites_solution_secondary difmap
_audit_creation_method SHELXL-97
_cell_angle_alpha 95.659(4)
_cell_angle_beta 102.379(4)
_cell_angle_gamma 109.859(4)
_cell_formula_units_Z 2
_cell_length_a 5.8916(12)
_cell_length_b 6.4349(14)
_cell_length_c 9.1263(19)
_cell_measurement_reflns_used 1603
_cell_measurement_temperature 293(2)
_cell_measurement_theta_max 30.07
_cell_measurement_theta_min 2.33
_cell_volume 312.27(11)
_computing_cell_refinement 'CAD-4 Software (Enraf--Nonius, 1985)'
_computing_data_collection 'CAD-4 Software (Enraf--Nonius, 1985)'
_computing_data_reduction 'XCAD4 (Harms & Wocadlo, 1995)'
_computing_molecular_graphics 'SHELXTL (Sheldrick, 2008)'
_computing_publication_material 'SHELXTL (Sheldrick, 2008)'
_computing_structure_refinement 'SHELXL97 (Sheldrick, 2008)'
_computing_structure_solution 'SHELXS97 (Sheldrick, 2008)'
_diffrn_ambient_temperature 293(2)
_diffrn_measured_fraction_theta_full 0.981
_diffrn_measured_fraction_theta_max 0.981
_diffrn_measurement_device_type 'Enraf--Nonius CAD-4'
_diffrn_measurement_method \w/2\q
_diffrn_radiation_monochromator graphite
_diffrn_radiation_source 'fine-focus sealed tube'
_diffrn_radiation_type MoK\a
_diffrn_radiation_wavelength 0.71073
_diffrn_reflns_av_R_equivalents 0.0208
_diffrn_reflns_av_sigmaI/netI 0.0305
_diffrn_reflns_limit_h_max 6
_diffrn_reflns_limit_h_min -6
_diffrn_reflns_limit_k_max 7
_diffrn_reflns_limit_k_min -6
_diffrn_reflns_limit_l_max 7
_diffrn_reflns_limit_l_min -10
_diffrn_reflns_number 1699
_diffrn_reflns_theta_full 24.99
_diffrn_reflns_theta_max 24.99
_diffrn_reflns_theta_min 2.33
_diffrn_standards_decay_% 1
_diffrn_standards_interval_count 200
_diffrn_standards_interval_time 120
_diffrn_standards_number 3
_exptl_absorpt_coefficient_mu 0.086
_exptl_absorpt_correction_T_max 0.9872
_exptl_absorpt_correction_T_min 0.9830
_exptl_absorpt_correction_type psi-scan
_exptl_absorpt_process_details '(North <i>et al.</i>, 1968)'
_exptl_crystal_colour colourless
_exptl_crystal_density_diffrn 1.193
_exptl_crystal_density_method 'not measured'
_exptl_crystal_description block
_exptl_crystal_F_000 120
_exptl_crystal_size_max 0.20
_exptl_crystal_size_mid 0.18
_exptl_crystal_size_min 0.15
_refine_diff_density_max 0.255
_refine_diff_density_min -0.258
_refine_ls_extinction_coef 2.05(18)
_refine_ls_extinction_expression Fc^*^=kFc[1+0.001xFc^2^\l^3^/sin(2\q)]^-1/4^
_refine_ls_extinction_method 'SHELXL97 (Sheldrick, 2008)'
_refine_ls_goodness_of_fit_ref 1.053
_refine_ls_hydrogen_treatment mixed
_refine_ls_matrix_type full
_refine_ls_number_parameters 84
_refine_ls_number_reflns 1077
_refine_ls_number_restraints 0
_refine_ls_restrained_S_all 1.053
_refine_ls_R_factor_all 0.0519
_refine_ls_R_factor_gt 0.0497
_refine_ls_shift/su_max 0.000
_refine_ls_shift/su_mean 0.000
_refine_ls_structure_factor_coef Fsqd
_refine_ls_weighting_details 'calc w=1/[\s^2^(Fo^2^)+(0.1061P)^2^+0.0265P] where P=(Fo^2^+2Fc^2^)/3'
_refine_ls_weighting_scheme calc
_refine_ls_wR_factor_gt 0.1396
_refine_ls_wR_factor_ref 0.1430
_reflns_number_gt 1000
_reflns_number_total 1077
_reflns_threshold_expression I>2sigma(I)
_cod_data_source_file su2395.cif
_cod_data_source_block I
_cod_database_code 2234419
_cod_database_fobs_code 2234419

loop_
_symmetry_equiv_pos_site_id
_symmetry_equiv_pos_as_xyz
1 x,y,z
2 -x,-y,-z

loop_
_atom_site_type_symbol
_atom_site_label
_atom_site_fract_x
_atom_site_fract_y
_atom_site_fract_z
_atom_site_U_iso_or_equiv
_atom_site_adp_type
_atom_site_calc_flag
_atom_site_refinement_flags
_atom_site_occupancy
_atom_site_symmetry_multiplicity
O O1 0.29396(18) 0.69885(17) 0.01288(11) 0.0555(4) Uani d . 1 1
N N1 0.2126(2) 0.51350(19) 0.20281(15) 0.0495(5) Uani d . 1 1
N N2 0.7598(2) 0.6725(2) 0.48798(16) 0.0644(5) Uani d . 1 1
C C1 0.6955(2) 0.7399(2) 0.38232(15) 0.0448(5) Uani d . 1 1
C C2 0.6156(2) 0.83173(18) 0.24687(13) 0.0364(4) Uani d . 1 1
C C3 0.8132(2) 0.8719(2) 0.15614(16) 0.0479(5) Uani d . 1 1
H H3A 0.9726 0.9721 0.2208 0.072 Uiso calc R 1 1
H H3B 0.7658 0.9376 0.0703 0.072 Uiso calc R 1 1
H H3C 0.8246 0.7312 0.1206 0.072 Uiso calc R 1 1
C C4 0.5862(3) 1.0547(2) 0.29886(16) 0.0494(5) Uani d . 1 1
H H4A 0.4580 1.0266 0.3521 0.074 Uiso calc R 1 1
H H4B 0.5407 1.1176 0.2112 0.074 Uiso calc R 1 1
H H4C 0.7418 1.1586 0.3656 0.074 Uiso calc R 1 1
C C5 0.3573(2) 0.66995(19) 0.14359(14) 0.0381(4) Uani d . 1 1
H H1A 0.059(4) 0.429(3) 0.138(2) 0.069(5) Uiso d . 1 1
H H1B 0.254(4) 0.491(3) 0.296(2) 0.064(5) Uiso d . 1 1

loop_
_atom_site_aniso_label
_atom_site_aniso_U_11
_atom_site_aniso_U_22
_atom_site_aniso_U_33
_atom_site_aniso_U_12
_atom_site_aniso_U_13
_atom_site_aniso_U_23
O1 0.0468(7) 0.0567(7) 0.0374(6) -0.0025(5) -0.0094(4) 0.0185(5)
N1 0.0391(7) 0.0511(8) 0.0394(7) 0.0004(5) -0.0051(5) 0.0174(5)
N2 0.0506(8) 0.0740(9) 0.0501(8) 0.0094(6) -0.0086(6) 0.0274(7)
C1 0.0344(7) 0.0472(7) 0.0392(8) 0.0058(5) -0.0033(5) 0.0101(6)
C2 0.0332(7) 0.0376(7) 0.0308(7) 0.0087(5) -0.0002(5) 0.0073(5)
C3 0.0390(7) 0.0570(8) 0.0438(8) 0.0150(6) 0.0075(6) 0.0102(6)
C4 0.0487(8) 0.0470(8) 0.0447(8) 0.0170(6) 0.0013(6) 0.0001(6)
C5 0.0360(7) 0.0366(7) 0.0328(7) 0.0086(5) -0.0018(5) 0.0087(5)

loop_
_atom_type_symbol
_atom_type_description
_atom_type_scat_dispersion_real
_atom_type_scat_dispersion_imag
_atom_type_scat_source
C C 0.0033 0.0016 'International Tables Vol C Tables 4.2.6.8 and 6.1.1.4'
H H 0.0000 0.0000 'International Tables Vol C Tables 4.2.6.8 and 6.1.1.4'
N N 0.0061 0.0033 'International Tables Vol C Tables 4.2.6.8 and 6.1.1.4'
O O 0.0106 0.0060 'International Tables Vol C Tables 4.2.6.8 and 6.1.1.4'

loop_
_geom_angle_atom_site_label_1
_geom_angle_atom_site_label_2
_geom_angle_atom_site_label_3
_geom_angle
C5 N1 H1A 114.6(12)
C5 N1 H1B 124.9(12)
H1A N1 H1B 120.5(18)
N2 C1 C2 178.86(14)
C1 C2 C3 109.07(10)
C1 C2 C4 109.37(10)
C3 C2 C4 110.22(10)
C1 C2 C5 111.37(9)
C3 C2 C5 109.91(10)
C4 C2 C5 106.88(10)
C2 C3 H3A 109.5
C2 C3 H3B 109.5
H3A C3 H3B 109.5
C2 C3 H3C 109.5
H3A C3 H3C 109.5
H3B C3 H3C 109.5
C2 C4 H4A 109.5
C2 C4 H4B 109.5
H4A C4 H4B 109.5
C2 C4 H4C 109.5
H4A C4 H4C 109.5
H4B C4 H4C 109.5
O1 C5 N1 123.35(11)
O1 C5 C2 118.09(10)
N1 C5 C2 118.50(10)

loop_
_geom_bond_atom_site_label_1
_geom_bond_atom_site_label_2
_geom_bond_distance
O1 C5 1.2234(16)
N1 C5 1.3243(17)
N1 H1A 0.92(2)
N1 H1B 0.88(2)
N2 C1 1.1395(18)
C1 C2 1.4774(17)
C2 C3 1.5356(18)
C2 C4 1.5438(18)
C2 C5 1.5504(15)
C3 H3A 0.9600
C3 H3B 0.9600
C3 H3C 0.9600
C4 H4A 0.9600
C4 H4B 0.9600
C4 H4C 0.9600

loop_
_geom_hbond_atom_site_label_D
_geom_hbond_atom_site_label_H
_geom_hbond_atom_site_label_A
_geom_hbond_site_symmetry_A
_geom_hbond_distance_DH
_geom_hbond_distance_HA
_geom_hbond_distance_DA
_geom_hbond_angle_DHA
_geom_hbond_publ_flag
N1 H1A O1 2_565 0.92(2) 2.07(2) 2.9714(18) 168.2(18) yes
N1 H1B N2 2_666 0.874(18) 2.328(18) 3.166(2) 160.8(19) yes

loop_
_geom_torsion_atom_site_label_1
_geom_torsion_atom_site_label_2
_geom_torsion_atom_site_label_3
_geom_torsion_atom_site_label_4
_geom_torsion
N2 C1 C2 C3 78(8)
N2 C1 C2 C4 -42(8)
N2 C1 C2 C5 -160(8)
C1 C2 C5 O1 -164.02(12)
C3 C2 C5 O1 -43.03(15)
C4 C2 C5 O1 76.58(15)
C1 C2 C5 N1 18.55(16)
C3 C2 C5 N1 139.54(12)
C4 C2 C5 N1 -100.85(14)

loop_
_cod_related_entry_id
_cod_related_entry_database
_cod_related_entry_code
1 ChemSpider 305851
